data_7059722
loop_
_publ_author_name
'Jozef\'ikov\'a, Fl\'ora'
'Perontsis, Spyros'
'\<Simunkov\'a, Miriama'
'Barbierikov\'a, Zuzana'
'\<Svorc, L&#x2019;ubom\'ir'
'Valko, Marian'
'Psomas, George'
'Moncol&#x2019;, J\'an'

_publ_section_title
;
 Novel copper(ii) complexes with fenamates and isonicotinamide: structure
 and properties, and interactions with DNA and serum albumin
;
_journal_issue 29
_journal_name_full 'New Journal of Chemistry'
_journal_page_first 12827
_journal_page_last 12842
_journal_paper_doi 10.1039/D0NJ02007A
_journal_volume 44
_journal_year 2020
_chemical_formula_moiety 'C38 H32 Cl2 Cu N8 O6'
_chemical_formula_sum 'C38 H32 Cl2 Cu N8 O6'
_chemical_formula_weight 831.15
_space_group_crystal_system triclinic
_space_group_IT_number 2
_space_group_name_Hall '-P 1'
_space_group_name_H-M_alt 'P -1'
_atom_sites_solution_hydrogens geom
_atom_sites_solution_primary direct
_audit_creation_date 2019-03-16
_audit_creation_method
;
Olex2 1.2
(compiled 2017.08.10 svn.r3458 for OlexSys, GUI svn.r5506)
;
_audit_update_record
;
2019-07-29 deposited with the CCDC.	2020-06-24 downloaded from the CCDC.
;
_cell_angle_alpha 111.459(3)
_cell_angle_beta 107.655(4)
_cell_angle_gamma 96.108(4)
_cell_formula_units_Z 1
_cell_length_a 7.9504(4)
_cell_length_b 11.2409(5)
_cell_length_c 11.5631(5)
_cell_measurement_reflns_used 20906
_cell_measurement_temperature 100
_cell_measurement_theta_max 71.68
_cell_measurement_theta_min 4.42
_cell_volume 888.51(8)
_computing_cell_refinement
;
X-Area Recipe 1.33.0.0 (STOE, 2015)
;
_computing_data_collection
;
X-Area Pilatus3_SV 1.31.150.0 (STOE, 2018)
;
_computing_data_reduction
;
X-Area Integrate 1.73.1.0 (STOE, 2018)
X-Area LANA 1.73.2.0 (STOE, 2018)
;
_computing_molecular_graphics 'Olex2 (Dolomanov et al., 2009)'
_computing_publication_material
;
STOE & Cie GmbH, X-Area, software package for collecting single-crystal or
multi-domain crystal data on STOE area-detector diffractometers, for image 
processing, for the correction and scaling of reflection intensities and 
for outlier rejection, version 1.84, Darmstadt 2018
;
_computing_structure_refinement 'ShelXL (Sheldrick, 2015)'
_computing_structure_solution 'SIR2011 (Burla et al., 2007)'
_diffrn_ambient_temperature 100
_diffrn_detector 'Pilatus3R 300K'
_diffrn_detector_area_resol_mean 5.81
_diffrn_detector_type 'DECTRIS PILATUS3R 300K'
_diffrn_measured_fraction_theta_full 0.990
_diffrn_measured_fraction_theta_max 0.964
_diffrn_measurement_device 'Eulerian 4-circle diffractometer'
_diffrn_measurement_device_type 'Stoe Stadivari with Xenocs Genix3D Cu HF'
_diffrn_measurement_method '\w scans'
_diffrn_radiation_collimation '0.6 mm diameter'
_diffrn_radiation_monochromator 'Graded multilayer mirror'
_diffrn_radiation_polarisn_norm 270
_diffrn_radiation_type CuK\a
_diffrn_radiation_wavelength 1.54186
_diffrn_reflns_av_R_equivalents 0.0280
_diffrn_reflns_av_unetI/netI 0.0241
_diffrn_reflns_Laue_measured_fraction_full 0.990
_diffrn_reflns_Laue_measured_fraction_max 0.964
_diffrn_reflns_limit_h_max 9
_diffrn_reflns_limit_h_min -9
_diffrn_reflns_limit_k_max 13
_diffrn_reflns_limit_k_min -13
_diffrn_reflns_limit_l_max 10
_diffrn_reflns_limit_l_min -14
_diffrn_reflns_number 14685
_diffrn_reflns_point_group_measured_fraction_full 0.990
_diffrn_reflns_point_group_measured_fraction_max 0.964
_diffrn_reflns_theta_full 67.686
_diffrn_reflns_theta_max 71.423
_diffrn_reflns_theta_min 4.359
_diffrn_source 'Genix3D Cu HF'
_diffrn_source_current 0.600
_diffrn_source_power 0.030
_diffrn_source_voltage 50
_exptl_absorpt_coefficient_mu 2.768
_exptl_absorpt_correction_T_max 0.501
_exptl_absorpt_correction_T_min 0.171
_exptl_absorpt_correction_type multi-scan
_exptl_absorpt_process_details
;
STOE LANA, J. Koziskova, F. Hahn, J. Richter, J. Kozisek, 
Acta Chimica Slovaca, vol. 9, no. 2, 2016, pp. 136 - 140.
;
_exptl_crystal_colour brown
_exptl_crystal_colour_primary brown
_exptl_crystal_density_diffrn 1.553
_exptl_crystal_description block
_exptl_crystal_F_000 427
_exptl_crystal_size_max 0.15
_exptl_crystal_size_mid 0.09
_exptl_crystal_size_min 0.06
_refine_diff_density_max 0.857
_refine_diff_density_min -0.773
_refine_diff_density_rms 0.092
_refine_ls_extinction_method none
_refine_ls_goodness_of_fit_ref 1.038
_refine_ls_hydrogen_treatment constr
_refine_ls_matrix_type full
_refine_ls_number_parameters 251
_refine_ls_number_reflns 3347
_refine_ls_number_restraints 0
_refine_ls_restrained_S_all 1.038
_refine_ls_R_factor_all 0.0489
_refine_ls_R_factor_gt 0.0416
_refine_ls_shift/su_max 0.000
_refine_ls_shift/su_mean 0.000
_refine_ls_structure_factor_coef Fsqd
_refine_ls_weighting_details 'w=1/[\s^2^(Fo^2^)+(0.0940P)^2^+0.3522P] where P=(Fo^2^+2Fc^2^)/3'
_refine_ls_weighting_scheme calc
_refine_ls_wR_factor_gt 0.1220
_refine_ls_wR_factor_ref 0.1283
_reflns_Friedel_coverage 0.000
_reflns_number_gt 2912
_reflns_number_total 3347
_reflns_threshold_expression 'I > 2\s(I)'
_cod_data_source_file d0nj02007a2.cif
_cod_data_source_block 4
_cod_depositor_comments
;Adding full bibliography for 7059721--7059725.cif.

 Adding full bibliography for 7059721--7059725.cif.
;
_cod_original_cell_volume 888.50(8)
_cod_database_code 7059722
_shelx_shelxl_version_number 2018/3
_shelx_space_group_comment
;
The symmetry employed for this shelxl refinement is uniquely defined
by the following loop, which should always be used as a source of
symmetry information in preference to the above space-group names.
They are only intended as comments.
;
_shelx_estimated_absorpt_t_max 0.852
_shelx_estimated_absorpt_t_min 0.682
_olex2_refinement_description
;
1. Fixed Uiso
 At 1.2 times of:
  All C(H) groups, All N(H) groups, All N(H,H) groups
 At 1.5 times of:
  All C(H,H,H) groups
2.a Aromatic/amide H refined with riding coordinates:
 N3(H3), C1(H1), C2(H2), C4(H4), C5(H5), C11(H11), C12(H12), C13(H13),
 C17(H17), C18(H18), C19(H19)
2.b X=CH2 refined with riding coordinates:
 N2(H2A,H2B)
2.c Idealised Me refined as rotating group:
 C20(H20A,H20B,H20C)
;
_olex2_submission_special_instructions 'No special instructions were received'

loop_
_space_group_symop_operation_xyz
'x, y, z'
'-x, -y, -z'

loop_
_atom_site_label
_atom_site_type_symbol
_atom_site_fract_x
_atom_site_fract_y
_atom_site_fract_z
_atom_site_U_iso_or_equiv
_atom_site_adp_type
_atom_site_occupancy
_atom_site_site_symmetry_order
_atom_site_calc_flag
_atom_site_refinement_flags_posn
_atom_site_refinement_flags_adp
_atom_site_refinement_flags_occupancy
_atom_site_disorder_assembly
_atom_site_disorder_group
Cu1 Cu 1.000000 0.000000 0.500000 0.01605(17) Uani 1 2 d S T P . .
Cl1 Cl 1.32109(9) 0.37388(6) 0.12906(6) 0.02766(19) Uani 1 1 d . . . . .
O1 O 1.0769(2) 0.18905(15) 0.53744(16) 0.0179(4) Uani 1 1 d . . . . .
O2 O 0.9708(2) 0.17698(17) 0.68934(17) 0.0213(4) Uani 1 1 d . . . . .
O3 O 0.2299(2) 0.00918(17) 0.02331(16) 0.0206(4) Uani 1 1 d . . . . .
N1 N 0.7539(3) -0.01438(18) 0.37417(19) 0.0167(4) Uani 1 1 d . . . . .
N2 N 0.0788(3) -0.0793(2) 0.1209(2) 0.0194(4) Uani 1 1 d . . . . .
H2A H -0.028213 -0.081045 0.067605 0.023 Uiso 1 1 calc R . . . .
H2B H 0.086145 -0.108309 0.182985 0.023 Uiso 1 1 calc R . . . .
N3 N 1.1773(3) 0.43059(19) 0.5457(2) 0.0189(4) Uani 1 1 d . . . . .
H3 H 1.133003 0.344865 0.499790 0.023 Uiso 1 1 calc R . . . .
N4 N 1.2186(3) 0.6105(2) 0.7437(2) 0.0230(5) Uani 1 1 d . . . . .
C1 C 0.7352(3) 0.0376(2) 0.2848(3) 0.0222(5) Uani 1 1 d . . . . .
H1 H 0.841570 0.080664 0.280928 0.027 Uiso 1 1 calc R . . . .
C2 C 0.5671(3) 0.0310(2) 0.1983(2) 0.0208(5) Uani 1 1 d . . . . .
H2 H 0.558984 0.068344 0.135762 0.025 Uiso 1 1 calc R . . . .
C3 C 0.4105(3) -0.0305(2) 0.2030(2) 0.0167(5) Uani 1 1 d . . . . .
C4 C 0.4293(3) -0.0855(2) 0.2949(2) 0.0202(5) Uani 1 1 d . . . . .
H4 H 0.325027 -0.128741 0.300930 0.024 Uiso 1 1 calc R . . . .
C5 C 0.6026(3) -0.0760(2) 0.3774(2) 0.0207(5) Uani 1 1 d . . . . .
H5 H 0.614810 -0.114828 0.438978 0.025 Uiso 1 1 calc R . . . .
C6 C 0.2294(3) -0.0330(2) 0.1077(2) 0.0179(5) Uani 1 1 d . . . . .
C7 C 1.0472(3) 0.2454(2) 0.6462(2) 0.0173(5) Uani 1 1 d . . . . .
C8 C 1.1089(3) 0.3914(2) 0.7213(2) 0.0183(5) Uani 1 1 d . . . . .
C9 C 1.1690(3) 0.4794(2) 0.6708(2) 0.0186(5) Uani 1 1 d . . . . .
C11 C 1.2177(4) 0.6572(3) 0.8678(3) 0.0275(6) Uani 1 1 d . . . . .
H11 H 1.255010 0.750038 0.918981 0.033 Uiso 1 1 calc R . . . .
C12 C 1.1667(4) 0.5807(3) 0.9268(3) 0.0280(6) Uani 1 1 d . . . . .
H12 H 1.170693 0.618487 1.016069 0.034 Uiso 1 1 calc R . . . .
C13 C 1.1091(3) 0.4456(3) 0.8497(3) 0.0233(5) Uani 1 1 d . . . . .
H13 H 1.069074 0.389456 0.885670 0.028 Uiso 1 1 calc R . . . .
C14 C 1.2440(3) 0.4936(2) 0.4782(2) 0.0181(5) Uani 1 1 d . . . . .
C15 C 1.2463(3) 0.4107(2) 0.3529(2) 0.0194(5) Uani 1 1 d . . . . .
C16 C 1.3132(3) 0.4705(2) 0.2843(2) 0.0206(5) Uani 1 1 d . . . . .
C17 C 1.3759(3) 0.6059(3) 0.3328(3) 0.0237(5) Uani 1 1 d . . . . .
H17 H 1.421854 0.643575 0.283812 0.028 Uiso 1 1 calc R . . . .
C18 C 1.3696(3) 0.6840(2) 0.4544(3) 0.0228(5) Uani 1 1 d . . . . .
H18 H 1.410193 0.777067 0.488685 0.027 Uiso 1 1 calc R . . . .
C19 C 1.3055(3) 0.6303(2) 0.5278(3) 0.0208(5) Uani 1 1 d . . . . .
H19 H 1.303238 0.686229 0.611647 0.025 Uiso 1 1 calc R . . . .
C20 C 1.1776(4) 0.2636(2) 0.2971(3) 0.0247(5) Uani 1 1 d . . . . .
H20A H 1.249408 0.230755 0.358768 0.037 Uiso 1 1 calc GR . . . .
H20B H 1.189327 0.222119 0.210146 0.037 Uiso 1 1 calc GR . . . .
H20C H 1.049389 0.242015 0.286099 0.037 Uiso 1 1 calc GR . . . .

loop_
_atom_site_aniso_label
_atom_site_aniso_U_11
_atom_site_aniso_U_22
_atom_site_aniso_U_33
_atom_site_aniso_U_23
_atom_site_aniso_U_13
_atom_site_aniso_U_12
Cu1 0.0112(3) 0.0180(3) 0.0202(3) 0.0102(2) 0.0053(2) 0.00229(18)
Cl1 0.0315(4) 0.0330(4) 0.0251(3) 0.0135(3) 0.0173(3) 0.0082(3)
O1 0.0154(8) 0.0205(8) 0.0199(9) 0.0099(7) 0.0074(7) 0.0042(6)
O2 0.0180(8) 0.0262(9) 0.0263(9) 0.0164(8) 0.0107(7) 0.0039(7)
O3 0.0175(8) 0.0291(9) 0.0200(9) 0.0142(7) 0.0083(7) 0.0068(7)
N1 0.0133(9) 0.0182(9) 0.0205(10) 0.0095(8) 0.0070(8) 0.0030(7)
N2 0.0122(9) 0.0282(11) 0.0206(10) 0.0139(9) 0.0054(8) 0.0042(8)
N3 0.0196(10) 0.0170(9) 0.0201(11) 0.0069(8) 0.0093(8) 0.0018(8)
N4 0.0248(11) 0.0186(10) 0.0235(11) 0.0054(9) 0.0115(9) 0.0025(8)
C1 0.0163(12) 0.0280(12) 0.0255(13) 0.0148(11) 0.0085(10) 0.0027(10)
C2 0.0195(12) 0.0257(12) 0.0213(13) 0.0137(10) 0.0087(10) 0.0039(10)
C3 0.0150(11) 0.0182(11) 0.0177(11) 0.0071(9) 0.0072(9) 0.0052(9)
C4 0.0140(11) 0.0257(12) 0.0257(13) 0.0145(10) 0.0091(10) 0.0044(9)
C5 0.0179(12) 0.0244(12) 0.0255(13) 0.0157(10) 0.0087(10) 0.0058(9)
C6 0.0169(11) 0.0186(11) 0.0186(12) 0.0069(9) 0.0079(10) 0.0053(9)
C7 0.0099(10) 0.0232(12) 0.0206(12) 0.0120(10) 0.0050(9) 0.0032(9)
C8 0.0135(11) 0.0208(12) 0.0223(12) 0.0101(10) 0.0077(9) 0.0038(9)
C9 0.0137(11) 0.0211(11) 0.0232(13) 0.0102(10) 0.0085(10) 0.0045(9)
C11 0.0305(14) 0.0220(12) 0.0270(14) 0.0048(11) 0.0144(12) 0.0037(10)
C12 0.0296(14) 0.0298(14) 0.0234(13) 0.0070(11) 0.0139(11) 0.0055(11)
C13 0.0211(12) 0.0295(13) 0.0230(13) 0.0131(11) 0.0107(10) 0.0054(10)
C14 0.0130(11) 0.0211(11) 0.0237(12) 0.0119(10) 0.0084(9) 0.0045(9)
C15 0.0163(11) 0.0214(12) 0.0233(13) 0.0114(10) 0.0084(10) 0.0048(9)
C16 0.0156(11) 0.0265(12) 0.0229(13) 0.0120(10) 0.0094(10) 0.0049(9)
C17 0.0193(12) 0.0300(13) 0.0299(14) 0.0194(11) 0.0120(11) 0.0051(10)
C18 0.0179(12) 0.0210(12) 0.0320(14) 0.0136(11) 0.0100(11) 0.0032(9)
C19 0.0187(12) 0.0198(11) 0.0225(13) 0.0079(10) 0.0079(10) 0.0028(9)
C20 0.0319(14) 0.0220(12) 0.0248(13) 0.0106(10) 0.0160(11) 0.0059(10)

loop_
_atom_type_symbol
_atom_type_description
_atom_type_scat_dispersion_real
_atom_type_scat_dispersion_imag
_atom_type_scat_source
C C 0.0181 0.0091 'International Tables Vol C Tables 4.2.6.8 and 6.1.1.4'
H H 0.0000 0.0000 'International Tables Vol C Tables 4.2.6.8 and 6.1.1.4'
Cl Cl 0.3639 0.7018 'International Tables Vol C Tables 4.2.6.8 and 6.1.1.4'
Cu Cu -1.9646 0.5888 'International Tables Vol C Tables 4.2.6.8 and 6.1.1.4'
N N 0.0311 0.0180 'International Tables Vol C Tables 4.2.6.8 and 6.1.1.4'
O O 0.0492 0.0322 'International Tables Vol C Tables 4.2.6.8 and 6.1.1.4'

loop_
_geom_angle_atom_site_label_1
_geom_angle_atom_site_label_2
_geom_angle_atom_site_label_3
_geom_angle
_geom_angle_site_symmetry_1
_geom_angle_site_symmetry_3
_geom_angle_publ_flag
O1 Cu1 O1 180.0 2_756 . ?
O1 Cu1 O2 58.36(6) . . ?
O1 Cu1 O2 121.64(6) 2_756 . ?
O1 Cu1 O2 121.64(6) . 2_756 ?
O1 Cu1 O2 58.36(6) 2_756 2_756 ?
O1 Cu1 N1 89.52(7) 2_756 . ?
O1 Cu1 N1 90.48(7) . . ?
O1 Cu1 N1 90.48(7) 2_756 2_756 ?
O1 Cu1 N1 89.52(7) . 2_756 ?
O2 Cu1 O2 180.0 2_756 . ?
N1 Cu1 O2 93.00(7) 2_756 2_756 ?
N1 Cu1 O2 87.00(7) 2_756 . ?
N1 Cu1 O2 87.00(7) . 2_756 ?
N1 Cu1 O2 93.00(7) . . ?
N1 Cu1 N1 180.00(12) . 2_756 ?
C7 O1 Cu1 100.73(14) . . ?
C7 O2 Cu1 80.59(14) . . ?
C1 N1 Cu1 121.18(16) . . ?
C5 N1 Cu1 120.76(16) . . ?
C5 N1 C1 118.1(2) . . ?
H2A N2 H2B 120.0 . . ?
C6 N2 H2A 120.0 . . ?
C6 N2 H2B 120.0 . . ?
C9 N3 H3 114.4 . . ?
C9 N3 C14 131.2(2) . . ?
C14 N3 H3 114.4 . . ?
C11 N4 C9 118.3(2) . . ?
N1 C1 H1 118.8 . . ?
N1 C1 C2 122.4(2) . . ?
C2 C1 H1 118.8 . . ?
C1 C2 H2 120.2 . . ?
C1 C2 C3 119.7(2) . . ?
C3 C2 H2 120.2 . . ?
C2 C3 C4 118.1(2) . . ?
C2 C3 C6 117.6(2) . . ?
C4 C3 C6 124.3(2) . . ?
C3 C4 H4 120.6 . . ?
C5 C4 C3 118.8(2) . . ?
C5 C4 H4 120.6 . . ?
N1 C5 C4 122.9(2) . . ?
N1 C5 H5 118.5 . . ?
C4 C5 H5 118.5 . . ?
O3 C6 N2 123.7(2) . . ?
O3 C6 C3 118.3(2) . . ?
N2 C6 C3 118.0(2) . . ?
O1 C7 C8 119.4(2) . . ?
O2 C7 O1 120.0(2) . . ?
O2 C7 C8 120.6(2) . . ?
C9 C8 C7 124.8(2) . . ?
C13 C8 C7 117.5(2) . . ?
C13 C8 C9 117.6(2) . . ?
N3 C9 C8 120.1(2) . . ?
N4 C9 N3 118.6(2) . . ?
N4 C9 C8 121.3(2) . . ?
N4 C11 H11 117.6 . . ?
N4 C11 C12 124.8(2) . . ?
C12 C11 H11 117.6 . . ?
C11 C12 H12 121.6 . . ?
C11 C12 C13 116.8(2) . . ?
C13 C12 H12 121.6 . . ?
C8 C13 C12 121.1(2) . . ?
C8 C13 H13 119.5 . . ?
C12 C13 H13 119.5 . . ?
N3 C14 C15 116.3(2) . . ?
C19 C14 N3 123.8(2) . . ?
C19 C14 C15 120.0(2) . . ?
C14 C15 C20 120.6(2) . . ?
C16 C15 C14 117.5(2) . . ?
C16 C15 C20 121.9(2) . . ?
C15 C16 Cl1 119.93(19) . . ?
C17 C16 Cl1 116.92(18) . . ?
C17 C16 C15 123.2(2) . . ?
C16 C17 H17 121.0 . . ?
C18 C17 C16 117.9(2) . . ?
C18 C17 H17 121.0 . . ?
C17 C18 H18 119.2 . . ?
C17 C18 C19 121.6(2) . . ?
C19 C18 H18 119.2 . . ?
C14 C19 H19 120.1 . . ?
C18 C19 C14 119.8(2) . . ?
C18 C19 H19 120.1 . . ?
C15 C20 H20A 109.5 . . ?
C15 C20 H20B 109.5 . . ?
C15 C20 H20C 109.5 . . ?
H20A C20 H20B 109.5 . . ?
H20A C20 H20C 109.5 . . ?
H20B C20 H20C 109.5 . . ?

loop_
_geom_bond_atom_site_label_1
_geom_bond_atom_site_label_2
_geom_bond_distance
_geom_bond_site_symmetry_2
_geom_bond_publ_flag
Cu1 O1 1.9917(16) 2_756 ?
Cu1 O1 1.9917(16) . ?
Cu1 O2 2.4544(17) 2_756 ?
Cu1 O2 2.4544(17) . ?
Cu1 N1 2.0014(19) . ?
Cu1 N1 2.0015(19) 2_756 ?
Cl1 C16 1.750(2) . ?
O1 C7 1.291(3) . ?
O2 C7 1.255(3) . ?
O3 C6 1.232(3) . ?
N1 C1 1.342(3) . ?
N1 C5 1.340(3) . ?
N2 H2A 0.8800 . ?
N2 H2B 0.8800 . ?
N2 C6 1.328(3) . ?
N3 H3 0.8800 . ?
N3 C9 1.373(3) . ?
N3 C14 1.402(3) . ?
N4 C9 1.344(3) . ?
N4 C11 1.338(3) . ?
C1 H1 0.9500 . ?
C1 C2 1.380(3) . ?
C2 H2 0.9500 . ?
C2 C3 1.385(3) . ?
C3 C4 1.392(3) . ?
C3 C6 1.515(3) . ?
C4 H4 0.9500 . ?
C4 C5 1.384(3) . ?
C5 H5 0.9500 . ?
C7 C8 1.488(3) . ?
C8 C9 1.427(3) . ?
C8 C13 1.383(3) . ?
C11 H11 0.9500 . ?
C11 C12 1.376(4) . ?
C12 H12 0.9500 . ?
C12 C13 1.387(4) . ?
C13 H13 0.9500 . ?
C14 C15 1.414(3) . ?
C14 C19 1.399(3) . ?
C15 C16 1.391(3) . ?
C15 C20 1.504(3) . ?
C16 C17 1.386(4) . ?
C17 H17 0.9500 . ?
C17 C18 1.378(4) . ?
C18 H18 0.9500 . ?
C18 C19 1.384(3) . ?
C19 H19 0.9500 . ?
C20 H20A 0.9800 . ?
C20 H20B 0.9800 . ?
C20 H20C 0.9800 . ?

loop_
_geom_hbond_atom_site_label_D
_geom_hbond_atom_site_label_H
_geom_hbond_atom_site_label_A
_geom_hbond_distance_DH
_geom_hbond_distance_HA
_geom_hbond_distance_DA
_geom_hbond_angle_DHA
_geom_hbond_site_symmetry_A
_geom_hbond_publ_flag
N2 H2A O3 0.88 2.05 2.884(3) 157.8 2 yes
N2 H2B O2 0.88 2.04 2.893(3) 164.3 2_656 yes
N3 H3 O1 0.88 1.99 2.706(2) 137.4 . yes
